data_2236194
loop_
_publ_author_name
'Eftekhari-Sis, Bagher'
'Mohajer, Sahar'
'B\"uy\"ukg\"ung\"or, Orhan'

_publ_section_title
;
 2-[(Anilino)(2-nitrophenyl)methyl]cyclohexanone
;
_journal_coeditor_code FJ2593
_journal_issue 10
_journal_name_full 'Acta Crystallographica Section E'
_journal_page_first o2829
_journal_paper_doi 10.1107/S1600536812036859
_journal_volume 68
_journal_year 2012
_chemical_formula_iupac 'C19 H20 N2 O3'
_chemical_formula_moiety 'C19 H20 N2 O3'
_chemical_formula_sum 'C19 H20 N2 O3'
_chemical_formula_weight 324.37
_chemical_name_systematic
;
2-[(Anilino)(2-nitrophenyl)methyl]cyclohexanone
;
_space_group_IT_number 14
_symmetry_cell_setting monoclinic
_symmetry_space_group_name_Hall '-P 2ybc'
_symmetry_space_group_name_H-M 'P 1 21/c 1'
_atom_sites_solution_hydrogens geom
_atom_sites_solution_primary direct
_atom_sites_solution_secondary difmap
_audit_creation_method SHELXL-97
_cell_angle_alpha 90.00
_cell_angle_beta 117.355(6)
_cell_angle_gamma 90.00
_cell_formula_units_Z 4
_cell_length_a 9.0535(8)
_cell_length_b 11.9947(7)
_cell_length_c 17.2267(15)
_cell_measurement_reflns_used 10888
_cell_measurement_temperature 296(2)
_cell_measurement_theta_max 28.06
_cell_measurement_theta_min 1.70
_cell_volume 1661.5(2)
_computing_cell_refinement 'X-AREA (Stoe & Cie, 2002)'
_computing_data_collection 'X-AREA (Stoe & Cie, 2002)'
_computing_data_reduction 'X-RED32 (Stoe & Cie, 2002)'
_computing_molecular_graphics 'ORTEP-3 for Windows (Farrugia, 2012)'
_computing_publication_material 'WinGX (Farrugia, 2012)'
_computing_structure_refinement 'SHELXL97 (Sheldrick, 2--8)'
_computing_structure_solution 'SHELXS97 (Sheldrick, 2008)'
_diffrn_ambient_temperature 296(2)
_diffrn_measured_fraction_theta_full 0.996
_diffrn_measured_fraction_theta_max 0.996
_diffrn_measurement_device_type 'Stoe IPDS 2'
_diffrn_measurement_method 'rotation method'
_diffrn_radiation_monochromator graphite
_diffrn_radiation_source 'fine-focus sealed tube'
_diffrn_radiation_type MoK\a
_diffrn_radiation_wavelength 0.71073
_diffrn_reflns_av_R_equivalents 0.0434
_diffrn_reflns_av_sigmaI/netI 0.0378
_diffrn_reflns_limit_h_max 11
_diffrn_reflns_limit_h_min -11
_diffrn_reflns_limit_k_max 14
_diffrn_reflns_limit_k_min -15
_diffrn_reflns_limit_l_max 20
_diffrn_reflns_limit_l_min -21
_diffrn_reflns_number 10888
_diffrn_reflns_theta_full 26.50
_diffrn_reflns_theta_max 26.50
_diffrn_reflns_theta_min 2.53
_exptl_absorpt_coefficient_mu 0.089
_exptl_absorpt_correction_T_max 0.9577
_exptl_absorpt_correction_T_min 0.7839
_exptl_absorpt_correction_type integration
_exptl_absorpt_process_details '(X-RED32; Stoe & Cie, 2002)'
_exptl_crystal_colour colorless
_exptl_crystal_density_diffrn 1.297
_exptl_crystal_density_method 'not measured'
_exptl_crystal_description prism
_exptl_crystal_F_000 688
_exptl_crystal_size_max 0.620
_exptl_crystal_size_mid 0.430
_exptl_crystal_size_min 0.210
_refine_diff_density_max 0.788
_refine_diff_density_min -0.232
_refine_ls_extinction_method none
_refine_ls_goodness_of_fit_ref 0.970
_refine_ls_hydrogen_treatment mixed
_refine_ls_matrix_type full
_refine_ls_number_parameters 221
_refine_ls_number_reflns 3434
_refine_ls_number_restraints 16
_refine_ls_restrained_S_all 0.977
_refine_ls_R_factor_all 0.0900
_refine_ls_R_factor_gt 0.0542
_refine_ls_shift/su_max 0.000
_refine_ls_shift/su_mean 0.000
_refine_ls_structure_factor_coef Fsqd
_refine_ls_weighting_details 'calc w=1/[\s^2^(Fo^2^)+(0.0990P)^2^] where P=(Fo^2^+2Fc^2^)/3'
_refine_ls_weighting_scheme calc
_refine_ls_wR_factor_gt 0.1430
_refine_ls_wR_factor_ref 0.1601
_reflns_number_gt 2210
_reflns_number_total 3434
_reflns_threshold_expression I>2sigma(I)
_cod_data_source_file fj2593.cif
_cod_data_source_block I
_cod_original_sg_symbol_H-M 'P 21/c'
_cod_database_code 2236194
_cod_database_fobs_code 2236194

loop_
_symmetry_equiv_pos_as_xyz
'x, y, z'
'-x, y+1/2, -z+1/2'
'-x, -y, -z'
'x, -y-1/2, z-1/2'

loop_
_atom_site_type_symbol
_atom_site_label
_atom_site_fract_x
_atom_site_fract_y
_atom_site_fract_z
_atom_site_U_iso_or_equiv
_atom_site_adp_type
_atom_site_calc_flag
_atom_site_refinement_flags
_atom_site_occupancy
_atom_site_symmetry_multiplicity
C C1 0.3530(2) 0.26145(18) 0.22061(12) 0.0453(5) Uani d . 1 1
H H1 0.2966 0.3031 0.2482 0.054 Uiso calc R 1 1
C C2 0.2739(2) 0.1473(2) 0.19939(13) 0.0505(5) Uani d U 1 1
C C3 0.0911(3) 0.1470(3) 0.13652(16) 0.0690(7) Uani d . 1 1
H H3A 0.0301 0.1828 0.1635 0.083 Uiso calc R 1 1
H H3B 0.0522 0.0707 0.1229 0.083 Uiso calc R 1 1
C C4 0.0580(3) 0.2080(3) 0.05272(15) 0.0731(8) Uani d . 1 1
H H4A 0.1080 0.1670 0.0223 0.088 Uiso calc R 1 1
H H4B -0.0610 0.2115 0.0149 0.088 Uiso calc R 1 1
C C5 0.1274(3) 0.3236(3) 0.07141(16) 0.0730(8) Uani d . 1 1
H H5A 0.0699 0.3667 0.0969 0.088 Uiso calc R 1 1
H H5B 0.1089 0.3592 0.0172 0.088 Uiso calc R 1 1
C C6 0.3130(3) 0.3223(2) 0.13399(16) 0.0660(7) Uani d DU 1 1
H H6A 0.3532 0.3984 0.1468 0.079 Uiso calc RD 1 1
H H6B 0.3713 0.2856 0.1059 0.079 Uiso calc RD 1 1
C C7 0.5407(2) 0.26636(18) 0.28430(12) 0.0429(5) Uani d . 1 1
H H7 0.5759 0.3436 0.2840 0.052 Uiso calc R 1 1
C C8 0.5807(2) 0.23927(17) 0.37935(12) 0.0414(4) Uani d . 1 1
C C9 0.5888(2) 0.31751(17) 0.44110(13) 0.0448(5) Uani d . 1 1
C C10 0.6289(3) 0.2903(2) 0.52741(15) 0.0574(6) Uani d . 1 1
H H10 0.6344 0.3455 0.5666 0.069 Uiso calc R 1 1
C C11 0.6599(3) 0.1815(2) 0.55354(16) 0.0655(7) Uani d . 1 1
H H11 0.6837 0.1613 0.6102 0.079 Uiso calc R 1 1
C C12 0.6555(3) 0.1022(2) 0.49480(16) 0.0636(6) Uani d . 1 1
H H12 0.6772 0.0281 0.5123 0.076 Uiso calc R 1 1
C C13 0.6193(3) 0.13097(19) 0.41035(14) 0.0531(5) Uani d . 1 1
H H13 0.6209 0.0757 0.3729 0.064 Uiso calc R 1 1
C C14 0.8043(2) 0.20265(19) 0.28812(12) 0.0455(5) Uani d . 1 1
C C15 0.8911(3) 0.3024(2) 0.31590(16) 0.0613(6) Uani d . 1 1
H H15 0.8341 0.3686 0.3111 0.074 Uiso calc R 1 1
C C16 1.0631(3) 0.3029(3) 0.35075(17) 0.0752(8) Uani d . 1 1
H H16 1.1208 0.3698 0.3693 0.090 Uiso calc R 1 1
C C17 1.1495(3) 0.2056(3) 0.35827(16) 0.0750(9) Uani d . 1 1
H H17 1.2650 0.2063 0.3830 0.090 Uiso calc R 1 1
C C18 1.0634(3) 0.1077(3) 0.32882(17) 0.0726(8) Uani d . 1 1
H H18 1.1208 0.0422 0.3320 0.087 Uiso calc R 1 1
C C19 0.8934(3) 0.1054(2) 0.29467(15) 0.0580(6) Uani d . 1 1
H H19 0.8370 0.0381 0.2757 0.070 Uiso calc R 1 1
N N1 0.6308(2) 0.19843(17) 0.25075(11) 0.0467(4) Uani d . 1 1
N N2 0.5569(2) 0.43539(16) 0.41868(13) 0.0545(5) Uani d . 1 1
O O1 0.3490(2) 0.06234(15) 0.22935(12) 0.0718(5) Uani d U 1 1
O O2 0.4393(2) 0.46052(15) 0.34977(12) 0.0711(5) Uani d . 1 1
O O3 0.6465(3) 0.50448(17) 0.47103(14) 0.0861(6) Uani d . 1 1
H H1A 0.593(3) 0.133(2) 0.2363(14) 0.046(6) Uiso d . 1 1

loop_
_atom_site_aniso_label
_atom_site_aniso_U_11
_atom_site_aniso_U_22
_atom_site_aniso_U_33
_atom_site_aniso_U_12
_atom_site_aniso_U_13
_atom_site_aniso_U_23
C1 0.0372(9) 0.0539(13) 0.0416(10) 0.0030(8) 0.0155(8) 0.0015(9)
C2 0.0409(10) 0.0643(13) 0.0424(11) -0.0054(8) 0.0158(8) 0.0008(9)
C3 0.0425(11) 0.090(2) 0.0587(14) -0.0105(11) 0.0094(10) 0.0033(13)
C4 0.0445(12) 0.115(3) 0.0449(12) 0.0038(13) 0.0080(10) -0.0011(13)
C5 0.0605(14) 0.093(2) 0.0534(14) 0.0169(13) 0.0157(11) 0.0192(13)
C6 0.0604(13) 0.0680(17) 0.0568(14) 0.0042(11) 0.0160(11) 0.0186(12)
C7 0.0384(9) 0.0447(11) 0.0438(10) -0.0013(8) 0.0173(8) -0.0015(9)
C8 0.0294(8) 0.0471(12) 0.0420(10) -0.0005(7) 0.0116(7) -0.0023(9)
C9 0.0356(9) 0.0486(12) 0.0474(11) 0.0007(8) 0.0166(8) -0.0039(9)
C10 0.0526(12) 0.0719(17) 0.0474(12) 0.0040(10) 0.0226(10) -0.0071(11)
C11 0.0619(13) 0.086(2) 0.0441(11) 0.0112(12) 0.0205(10) 0.0105(12)
C12 0.0692(14) 0.0574(16) 0.0569(14) 0.0108(11) 0.0227(11) 0.0139(12)
C13 0.0545(11) 0.0482(13) 0.0485(11) 0.0039(9) 0.0168(9) 0.0007(10)
C14 0.0387(9) 0.0631(14) 0.0350(9) -0.0016(8) 0.0171(8) 0.0002(9)
C15 0.0499(12) 0.0755(17) 0.0601(13) -0.0119(11) 0.0267(10) -0.0143(12)
C16 0.0541(14) 0.111(2) 0.0618(15) -0.0289(14) 0.0275(12) -0.0200(15)
C17 0.0396(11) 0.135(3) 0.0495(13) -0.0052(14) 0.0200(10) 0.0048(15)
C18 0.0518(13) 0.104(2) 0.0636(15) 0.0196(14) 0.0278(11) 0.0205(15)
C19 0.0481(11) 0.0691(16) 0.0570(13) 0.0066(10) 0.0243(10) 0.0072(11)
N1 0.0382(8) 0.0505(12) 0.0492(10) -0.0036(7) 0.0184(7) -0.0092(8)
N2 0.0535(10) 0.0533(12) 0.0605(12) -0.0005(8) 0.0294(9) -0.0071(9)
O1 0.0614(10) 0.0610(11) 0.0812(12) -0.0048(7) 0.0226(9) 0.0008(9)
O2 0.0737(11) 0.0559(11) 0.0707(11) 0.0117(8) 0.0220(9) 0.0046(9)
O3 0.0958(14) 0.0607(12) 0.0903(13) -0.0195(10) 0.0329(11) -0.0274(10)

loop_
_atom_type_symbol
_atom_type_description
_atom_type_scat_dispersion_real
_atom_type_scat_dispersion_imag
_atom_type_scat_source
C C 0.0033 0.0016 'International Tables Vol C Tables 4.2.6.8 and 6.1.1.4'
H H 0.0000 0.0000 'International Tables Vol C Tables 4.2.6.8 and 6.1.1.4'
N N 0.0061 0.0033 'International Tables Vol C Tables 4.2.6.8 and 6.1.1.4'
O O 0.0106 0.0060 'International Tables Vol C Tables 4.2.6.8 and 6.1.1.4'

loop_
_geom_angle_atom_site_label_1
_geom_angle_atom_site_label_2
_geom_angle_atom_site_label_3
_geom_angle
C2 C1 C7 116.84(17)
C2 C1 C6 108.61(18)
C7 C1 C6 111.16(16)
C2 C1 H1 106.5
C7 C1 H1 106.5
C6 C1 H1 106.5
O1 C2 C3 121.7(2)
O1 C2 C1 123.57(18)
C3 C2 C1 114.8(2)
C2 C3 C4 110.71(19)
C2 C3 H3A 109.5
C4 C3 H3A 109.5
C2 C3 H3B 109.5
C4 C3 H3B 109.5
H3A C3 H3B 108.1
C5 C4 C3 111.2(2)
C5 C4 H4A 109.4
C3 C4 H4A 109.4
C5 C4 H4B 109.4
C3 C4 H4B 109.4
H4A C4 H4B 108.0
C4 C5 C6 111.1(2)
C4 C5 H5A 109.4
C6 C5 H5A 109.4
C4 C5 H5B 109.4
C6 C5 H5B 109.4
H5A C5 H5B 108.0
C5 C6 C1 112.4(2)
C5 C6 H6A 109.1
C1 C6 H6A 109.1
C5 C6 H6B 109.1
C1 C6 H6B 109.1
H6A C6 H6B 107.9
N1 C7 C8 113.92(16)
N1 C7 C1 109.45(16)
C8 C7 C1 113.04(15)
N1 C7 H7 106.6
C8 C7 H7 106.6
C1 C7 H7 106.6
C13 C8 C9 114.90(19)
C13 C8 C7 120.08(18)
C9 C8 C7 124.96(18)
C8 C9 C10 123.4(2)
C8 C9 N2 121.02(19)
C10 C9 N2 115.56(19)
C11 C10 C9 119.2(2)
C11 C10 H10 120.4
C9 C10 H10 120.4
C10 C11 C12 119.0(2)
C10 C11 H11 120.5
C12 C11 H11 120.5
C11 C12 C13 121.0(2)
C11 C12 H12 119.5
C13 C12 H12 119.5
C12 C13 C8 122.4(2)
C12 C13 H13 118.8
C8 C13 H13 118.8
C15 C14 C19 118.60(19)
C15 C14 N1 121.8(2)
C19 C14 N1 119.5(2)
C16 C15 C14 119.8(2)
C16 C15 H15 120.1
C14 C15 H15 120.1
C17 C16 C15 120.9(3)
C17 C16 H16 119.6
C15 C16 H16 119.6
C18 C17 C16 119.3(2)
C18 C17 H17 120.4
C16 C17 H17 120.4
C17 C18 C19 120.7(3)
C17 C18 H18 119.6
C19 C18 H18 119.6
C18 C19 C14 120.7(2)
C18 C19 H19 119.6
C14 C19 H19 119.6
C14 N1 C7 121.03(17)
C14 N1 H1A 112.7(14)
C7 N1 H1A 114.4(14)
O2 N2 O3 122.8(2)
O2 N2 C9 118.52(18)
O3 N2 C9 118.7(2)

loop_
_geom_bond_atom_site_label_1
_geom_bond_atom_site_label_2
_geom_bond_distance
C1 C2 1.510(3)
C1 C7 1.543(2)
C1 C6 1.547(3)
C1 H1 0.9800
C2 O1 1.202(3)
C2 C3 1.505(3)
C3 C4 1.521(4)
C3 H3A 0.9700
C3 H3B 0.9700
C4 C5 1.494(4)
C4 H4A 0.9700
C4 H4B 0.9700
C5 C6 1.523(3)
C5 H5A 0.9700
C5 H5B 0.9700
C6 H6A 0.9700
C6 H6B 0.9700
C7 N1 1.448(3)
C7 C8 1.541(3)
C7 H7 0.9800
C8 C13 1.387(3)
C8 C9 1.395(3)
C9 C10 1.398(3)
C9 N2 1.459(3)
C10 C11 1.367(4)
C10 H10 0.9300
C11 C12 1.376(4)
C11 H11 0.9300
C12 C13 1.380(3)
C12 H12 0.9300
C13 H13 0.9300
C14 C15 1.391(3)
C14 C19 1.392(3)
C14 N1 1.399(2)
C15 C16 1.388(3)
C15 H15 0.9300
C16 C17 1.378(4)
C16 H16 0.9300
C17 C18 1.371(4)
C17 H17 0.9300
C18 C19 1.373(3)
C18 H18 0.9300
C19 H19 0.9300
N1 H1A 0.85(2)
N2 O2 1.214(2)
N2 O3 1.219(3)

loop_
_geom_hbond_atom_site_label_D
_geom_hbond_atom_site_label_H
_geom_hbond_atom_site_label_A
_geom_hbond_site_symmetry_A
_geom_hbond_distance_DH
_geom_hbond_distance_HA
_geom_hbond_distance_DA
_geom_hbond_angle_DHA
N1 H1A O1 . 0.85(2) 2.31(2) 2.906(3) 127.0(18)
N1 H1A O2 2_645 0.85(2) 2.48(2) 3.246(3) 150.2(19)

loop_
_geom_torsion_atom_site_label_1
_geom_torsion_atom_site_label_2
_geom_torsion_atom_site_label_3
_geom_torsion_atom_site_label_4
_geom_torsion
C7 C1 C2 O1 0.1(3)
C6 C1 C2 O1 126.8(2)
C7 C1 C2 C3 -179.56(18)
C6 C1 C2 C3 -52.9(2)
O1 C2 C3 C4 -125.0(3)
C1 C2 C3 C4 54.7(3)
C2 C3 C4 C5 -55.0(3)
C3 C4 C5 C6 56.5(3)
C4 C5 C6 C1 -56.3(3)
C2 C1 C6 C5 52.8(3)
C7 C1 C6 C5 -177.3(2)
C2 C1 C7 N1 56.4(2)
C6 C1 C7 N1 -69.0(2)
C2 C1 C7 C8 -71.8(2)
C6 C1 C7 C8 162.83(19)
N1 C7 C8 C13 -32.7(2)
C1 C7 C8 C13 93.1(2)
N1 C7 C8 C9 144.35(18)
C1 C7 C8 C9 -89.9(2)
C13 C8 C9 C10 -1.4(3)
C7 C8 C9 C10 -178.57(17)
C13 C8 C9 N2 177.87(17)
C7 C8 C9 N2 0.7(3)
C8 C9 C10 C11 -1.0(3)
N2 C9 C10 C11 179.8(2)
C9 C10 C11 C12 1.9(3)
C10 C11 C12 C13 -0.4(4)
C11 C12 C13 C8 -2.1(4)
C9 C8 C13 C12 2.9(3)
C7 C8 C13 C12 -179.79(19)
C19 C14 C15 C16 -1.2(3)
N1 C14 C15 C16 -178.5(2)
C14 C15 C16 C17 0.0(4)
C15 C16 C17 C18 1.6(4)
C16 C17 C18 C19 -2.0(4)
C17 C18 C19 C14 0.8(4)
C15 C14 C19 C18 0.8(3)
N1 C14 C19 C18 178.2(2)
C15 C14 N1 C7 -39.6(3)
C19 C14 N1 C7 143.1(2)
C8 C7 N1 C14 -63.0(2)
C1 C7 N1 C14 169.39(18)
C8 C9 N2 O2 44.2(3)
C10 C9 N2 O2 -136.5(2)
C8 C9 N2 O3 -137.9(2)
C10 C9 N2 O3 41.3(3)
